data_4103708
loop_
_publ_author_name
'W. Hill Harman'
'T. David Harris'
'Danna E. Freedman'
'Henry Fong'
'Alicia Chang'
'Jeffrey D. Rinehart'
'Andrew Ozarowski'
'Moulay T. Sougrati'
'Fernande Grandjean'
'Gary J. Long'
'Jeffrey R. Long'
'Christopher J. Chang'

_publ_section_title
;
 Slow Magnetic Relaxation in a Family of trigonal Pyramidal Iron(II)
 Pyrrolide Complexes
;
_journal_name_full 'Journal of the American Chemical Society'
_journal_page_first 18115
_journal_page_last 18126
_journal_paper_doi 10.1021/ja105291x
_journal_volume 132
_journal_year 2010
_chemical_formula_moiety 'C4 H8 Na O, C27 H39 Fe N4'
_chemical_formula_sum 'C31 H47 Fe N4 Na O'
_chemical_formula_weight 570.57
_chemical_name_common '[Na(THF)][tpatBuFe]'
_chemical_name_systematic
; 
 ? 
;
_space_group_IT_number 198
_symmetry_cell_setting cubic
_symmetry_space_group_name_Hall 'P 2ac 2ab 3'
_symmetry_space_group_name_H-M 'P 21 3'
_atom_sites_solution_hydrogens geom
_atom_sites_solution_primary direct
_atom_sites_solution_secondary difmap
_audit_creation_method SHELXL-97
_cell_angle_alpha 90.00
_cell_angle_beta 90.00
_cell_angle_gamma 90.00
_cell_formula_units_Z 4
_cell_length_a 14.7696(3)
_cell_length_b 14.7696(3)
_cell_length_c 14.7696(3)
_cell_measurement_reflns_used 6834
_cell_measurement_temperature 128(2)
_cell_measurement_theta_max 25.5
_cell_measurement_theta_min 2.4
_cell_volume 3221.86(11)
_computing_cell_refinement 'Bruker APEX2 v. 2009.3'
_computing_data_collection 'Bruker APEX2 v. 2009.3'
_computing_data_reduction 'Bruker APEX2 v. 2009.3'
_computing_molecular_graphics ORTEP-32
_computing_publication_material CIFTAB
_computing_structure_refinement 'SHELXL-97 (Sheldrick, 2008)'
_computing_structure_solution 'SHELXS-97 (Sheldrick, 2008)'
_diffrn_ambient_temperature 128(2)
_diffrn_detector_area_resol_mean 8.366
_diffrn_measured_fraction_theta_full 0.999
_diffrn_measured_fraction_theta_max 0.999
_diffrn_measurement_device_type 'Bruker APEX-I CCD'
_diffrn_measurement_method '\f and \w scans'
_diffrn_radiation_monochromator graphite
_diffrn_radiation_source 'fine-focus sealed tube'
_diffrn_radiation_type MoK\a
_diffrn_radiation_wavelength 0.71073
_diffrn_reflns_av_R_equivalents 0.0280
_diffrn_reflns_av_sigmaI/netI 0.0176
_diffrn_reflns_limit_h_max 15
_diffrn_reflns_limit_h_min -18
_diffrn_reflns_limit_k_max 18
_diffrn_reflns_limit_k_min -11
_diffrn_reflns_limit_l_max 18
_diffrn_reflns_limit_l_min -17
_diffrn_reflns_number 18416
_diffrn_reflns_theta_full 26.38
_diffrn_reflns_theta_max 26.38
_diffrn_reflns_theta_min 2.39
_exptl_absorpt_coefficient_mu 0.509
_exptl_absorpt_correction_T_max 1
_exptl_absorpt_correction_T_min 0.8727
_exptl_absorpt_correction_type multi-scan
_exptl_absorpt_process_details 'Blessing, 1995'
_exptl_crystal_colour colorless
_exptl_crystal_density_diffrn 1.176
_exptl_crystal_density_method 'not measured'
_exptl_crystal_description tetrahedron
_exptl_crystal_F_000 1224
_exptl_crystal_size_max 0.20
_exptl_crystal_size_mid 0.20
_exptl_crystal_size_min 0.20
_refine_diff_density_max 0.436
_refine_diff_density_min -0.162
_refine_diff_density_rms 0.048
_refine_ls_abs_structure_details 'Flack H D (1983), Acta Cryst. A39, 876-881'
_refine_ls_abs_structure_Flack -0.012(17)
_refine_ls_extinction_method none
_refine_ls_goodness_of_fit_ref 1.103
_refine_ls_hydrogen_treatment constr
_refine_ls_matrix_type full
_refine_ls_number_parameters 130
_refine_ls_number_reflns 2223
_refine_ls_number_restraints 0
_refine_ls_restrained_S_all 1.103
_refine_ls_R_factor_all 0.0311
_refine_ls_R_factor_gt 0.0284
_refine_ls_shift/su_max 0.011
_refine_ls_shift/su_mean 0.002
_refine_ls_structure_factor_coef Fsqd
_refine_ls_weighting_details 'calc w=1/[\s^2^(Fo^2^)+(0.0539P)^2^+0.1632P] where P=(Fo^2^+2Fc^2^)/3'
_refine_ls_weighting_scheme calc
_refine_ls_wR_factor_gt 0.0762
_refine_ls_wR_factor_ref 0.0775
_reflns_number_gt 2090
_reflns_number_total 2223
_reflns_threshold_expression >2sigma(I)
_cod_data_source_file ja105291x_si_002.cif
_cod_data_source_block shelxl
_cod_database_code 4103708

loop_
_symmetry_equiv_pos_as_xyz
'x, y, z'
'-x+1/2, -y, z+1/2'
'-x, y+1/2, -z+1/2'
'x+1/2, -y+1/2, -z'
'z, x, y'
'z+1/2, -x+1/2, -y'
'-z+1/2, -x, y+1/2'
'-z, x+1/2, -y+1/2'
'y, z, x'
'-y, z+1/2, -x+1/2'
'y+1/2, -z+1/2, -x'
'-y+1/2, -z, x+1/2'

loop_
_atom_site_label
_atom_site_type_symbol
_atom_site_fract_x
_atom_site_fract_y
_atom_site_fract_z
_atom_site_U_iso_or_equiv
_atom_site_adp_type
_atom_site_occupancy
_atom_site_symmetry_multiplicity
_atom_site_calc_flag
_atom_site_refinement_flags
Na1 Na 0.32087(6) 0.67913(6) 0.17913(6) 0.0516(4) Uani 1 3 d S
O1 O 0.4373(3) 0.6024(8) 0.1017(8) 0.0516(15) Uani 0.33 1 d P
C10 C 0.4919(4) 0.5381(6) 0.1251(5) 0.114(2) Uani 0.67 1 d P
C11 C 0.5388(5) 0.5269(9) 0.0353(10) 0.169(5) Uani 0.67 1 d P
C1 C 0.58059(13) 0.78670(12) 0.17299(13) 0.0363(4) Uani 1 1 d .
H1A H 0.6059 0.7593 0.2287 0.044 Uiso 1 1 calc R
H1B H 0.5756 0.7388 0.1264 0.044 Uiso 1 1 calc R
Fe1 Fe 0.556813(14) 0.943187(14) 0.056813(14) 0.02351(12) Uani 1 3 d S
N2 N 0.45788(10) 0.89688(9) 0.14030(9) 0.0277(3) Uani 1 1 d .
N1 N 0.64064(9) 0.85936(9) 0.14064(9) 0.0293(5) Uani 1 3 d S
C4 C 0.35188(14) 0.86278(13) 0.24455(13) 0.0375(4) Uani 1 1 d .
H4 H 0.2973 0.8635 0.2786 0.045 Uiso 1 1 calc R
C3 C 0.42590(14) 0.80355(14) 0.25746(13) 0.0407(5) Uani 1 1 d .
H3 H 0.4311 0.7575 0.3021 0.049 Uiso 1 1 calc R
C5 C 0.37338(12) 0.91947(11) 0.17340(11) 0.0285(4) Uani 1 1 d .
C6 C 0.32247(13) 1.00132(11) 0.13850(12) 0.0323(4) Uani 1 1 d .
C7 C 0.22464(14) 0.99966(15) 0.17388(17) 0.0494(5) Uani 1 1 d .
H7A H 0.1937 0.9456 0.1510 0.074 Uiso 1 1 calc R
H7B H 0.1927 1.0539 0.1530 0.074 Uiso 1 1 calc R
H7C H 0.2251 0.9984 0.2402 0.074 Uiso 1 1 calc R
C2 C 0.48908(13) 0.82581(12) 0.19229(12) 0.0328(4) Uani 1 1 d .
C8 C 0.32031(13) 1.00321(13) 0.03475(12) 0.0368(4) Uani 1 1 d .
H8A H 0.3824 1.0040 0.0114 0.055 Uiso 1 1 calc R
H8B H 0.2882 1.0576 0.0143 0.055 Uiso 1 1 calc R
H8C H 0.2889 0.9492 0.0123 0.055 Uiso 1 1 calc R
C9 C 0.36795(16) 1.08734(13) 0.17349(16) 0.0474(5) Uani 1 1 d .
H9A H 0.3627 1.0898 0.2396 0.071 Uiso 1 1 calc R
H9B H 0.3383 1.1404 0.1470 0.071 Uiso 1 1 calc R
H9C H 0.4321 1.0870 0.1564 0.071 Uiso 1 1 calc R

loop_
_atom_site_aniso_label
_atom_site_aniso_U_11
_atom_site_aniso_U_22
_atom_site_aniso_U_33
_atom_site_aniso_U_23
_atom_site_aniso_U_13
_atom_site_aniso_U_12
Na1 0.0516(4) 0.0516(4) 0.0516(4) -0.0067(4) 0.0067(4) 0.0067(4)
O1 0.058(3) 0.050(5) 0.047(4) -0.0019(16) 0.003(5) 0.013(5)
C10 0.074(3) 0.157(6) 0.110(5) 0.045(4) 0.007(3) 0.012(4)
C11 0.120(6) 0.153(9) 0.233(17) -0.018(6) 0.098(10) 0.032(6)
C1 0.0414(10) 0.0283(8) 0.0391(10) 0.0120(8) -0.0050(8) 0.0027(7)
Fe1 0.02351(12) 0.02351(12) 0.02351(12) 0.00243(9) -0.00243(9) 0.00243(9)
N2 0.0294(8) 0.0262(7) 0.0274(7) 0.0029(5) 0.0008(6) 0.0013(6)
N1 0.0293(5) 0.0293(5) 0.0293(5) 0.0045(6) -0.0045(6) 0.0045(6)
C4 0.0364(9) 0.0439(10) 0.0324(9) 0.0029(8) 0.0054(8) -0.0060(8)
C3 0.0460(12) 0.0415(10) 0.0346(9) 0.0123(8) -0.0023(8) -0.0076(9)
C5 0.0293(8) 0.0285(8) 0.0277(8) -0.0048(6) 0.0025(7) -0.0053(6)
C6 0.0330(9) 0.0279(8) 0.0360(9) -0.0043(7) 0.0074(7) -0.0003(7)
C7 0.0368(11) 0.0421(11) 0.0694(15) 0.0001(11) 0.0172(10) 0.0066(9)
C2 0.0383(9) 0.0301(9) 0.0299(9) 0.0056(7) -0.0045(7) -0.0025(8)
C8 0.0364(9) 0.0339(9) 0.0402(10) 0.0028(7) -0.0004(8) 0.0098(8)
C9 0.0590(13) 0.0306(9) 0.0525(12) -0.0083(9) 0.0039(11) -0.0052(9)

loop_
_atom_type_symbol
_atom_type_description
_atom_type_scat_dispersion_real
_atom_type_scat_dispersion_imag
_atom_type_scat_source
C C 0.0033 0.0016 'International Tables Vol C Tables 4.2.6.8 and 6.1.1.4'
H H 0.0000 0.0000 'International Tables Vol C Tables 4.2.6.8 and 6.1.1.4'
N N 0.0061 0.0033 'International Tables Vol C Tables 4.2.6.8 and 6.1.1.4'
O O 0.0106 0.0060 'International Tables Vol C Tables 4.2.6.8 and 6.1.1.4'
Na Na 0.0362 0.0249 'International Tables Vol C Tables 4.2.6.8 and 6.1.1.4'
Fe Fe 0.3463 0.8444 'International Tables Vol C Tables 4.2.6.8 and 6.1.1.4'

loop_
_geom_angle_atom_site_label_1
_geom_angle_atom_site_label_2
_geom_angle_atom_site_label_3
_geom_angle
_geom_angle_site_symmetry_1
_geom_angle_site_symmetry_3
O1 Na1 O1 20.08(18) . 10_655
O1 Na1 O1 20.08(18) . 7_564
O1 Na1 O1 20.08(18) 10_655 7_564
O1 Na1 C3 96.75(14) . .
O1 Na1 C3 111.8(4) 10_655 .
O1 Na1 C3 115.4(3) 7_564 .
O1 Na1 C3 115.4(3) . 10_655
O1 Na1 C3 96.75(14) 10_655 10_655
O1 Na1 C3 111.8(4) 7_564 10_655
C3 Na1 C3 110.72(5) . 10_655
O1 Na1 C3 111.8(4) . 7_564
O1 Na1 C3 115.4(3) 10_655 7_564
O1 Na1 C3 96.75(14) 7_564 7_564
C3 Na1 C3 110.72(5) . 7_564
C3 Na1 C3 110.72(5) 10_655 7_564
O1 Na1 C4 139.7(2) . 10_655
O1 Na1 C4 119.6(2) 10_655 10_655
O1 Na1 C4 128.2(4) 7_564 10_655
C3 Na1 C4 112.38(7) . 10_655
C3 Na1 C4 28.89(6) 10_655 10_655
C3 Na1 C4 84.12(6) 7_564 10_655
O1 Na1 C4 128.2(4) . 7_564
O1 Na1 C4 139.7(2) 10_655 7_564
O1 Na1 C4 119.6(2) 7_564 7_564
C3 Na1 C4 84.12(6) . 7_564
C3 Na1 C4 112.38(7) 10_655 7_564
C3 Na1 C4 28.89(6) 7_564 7_564
C4 Na1 C4 83.68(6) 10_655 7_564
O1 Na1 C4 119.6(2) . .
O1 Na1 C4 128.2(4) 10_655 .
O1 Na1 C4 139.7(2) 7_564 .
C3 Na1 C4 28.88(6) . .
C3 Na1 C4 84.12(6) 10_655 .
C3 Na1 C4 112.38(7) 7_564 .
C4 Na1 C4 83.68(6) 10_655 .
C4 Na1 C4 83.68(6) 7_564 .
O1 O1 O1 60.002(2) 7_564 10_655
O1 O1 C10 84.8(19) 7_564 .
O1 O1 C10 128.5(12) 10_655 .
O1 O1 C10 110.4(14) 7_564 10_655
O1 O1 C10 61.3(16) 10_655 10_655
C10 O1 C10 105.4(7) . 10_655
O1 O1 C10 31.9(9) 7_564 7_564
O1 O1 C10 45.9(12) 10_655 7_564
C10 O1 C10 84.1(6) . 7_564
C10 O1 C10 79.8(4) 10_655 7_564
O1 O1 Na1 79.96(9) 7_564 .
O1 O1 Na1 79.96(9) 10_655 .
C10 O1 Na1 132.7(9) . .
C10 O1 Na1 121.9(8) 10_655 .
C10 O1 Na1 103.7(3) 7_564 .
O1 C10 O1 33.9(5) . 7_564
O1 C10 C11 97.6(9) . .
O1 C10 C11 105.0(7) 7_564 .
O1 C10 C11 96.0(6) . 7_564
O1 C10 C11 76.9(7) 7_564 7_564
C11 C10 C11 49.8(6) . 7_564
O1 C10 O1 19.6(4) . 10_655
O1 C10 O1 23.7(3) 7_564 10_655
C11 C10 O1 88.0(7) . 10_655
C11 C10 O1 76.7(6) 7_564 10_655
C11 C11 C11 60.000(1) 10_655 7_564
C11 C11 C10 110.1(4) 10_655 .
C11 C11 C10 78.7(9) 7_564 .
C11 C11 C10 51.5(8) 10_655 10_655
C11 C11 C10 92.4(8) 7_564 10_655
C10 C11 C10 79.9(5) . 10_655
N1 C1 C2 108.93(15) . .
N1 C1 H1A 109.9 . .
C2 C1 H1A 109.9 . .
N1 C1 H1B 109.9 . .
C2 C1 H1B 109.9 . .
H1A C1 H1B 108.3 . .
N2 Fe1 N2 118.347(17) . 6_566
N2 Fe1 N2 118.345(18) . 12_664
N2 Fe1 N2 118.346(17) 6_566 12_664
N2 Fe1 N1 82.55(4) . .
N2 Fe1 N1 82.55(4) 6_566 .
N2 Fe1 N1 82.55(4) 12_664 .
C2 N2 C5 106.77(14) . .
C2 N2 Fe1 110.73(12) . .
C5 N2 Fe1 141.60(11) . .
C1 N1 C1 113.47(9) . 6_566
C1 N1 C1 113.47(9) . 12_664
C1 N1 C1 113.47(9) 6_566 12_664
C1 N1 Fe1 105.10(11) . .
C1 N1 Fe1 105.10(11) 6_566 .
C1 N1 Fe1 105.10(11) 12_664 .
C5 C4 C3 107.47(16) . .
C5 C4 Na1 110.37(12) . .
C3 C4 Na1 65.81(11) . .
C5 C4 H4 126.3 . .
C3 C4 H4 126.3 . .
Na1 C4 H4 93.0 . .
C2 C3 C4 106.34(16) . .
C2 C3 Na1 104.76(14) . .
C4 C3 Na1 85.30(12) . .
C2 C3 H3 126.8 . .
C4 C3 H3 126.8 . .
Na1 C3 H3 81.7 . .
C4 C5 N2 109.31(15) . .
C4 C5 C6 128.98(16) . .
N2 C5 C6 121.41(15) . .
C5 C6 C9 109.30(16) . .
C5 C6 C8 111.41(14) . .
C9 C6 C8 109.41(16) . .
C5 C6 C7 109.79(16) . .
C9 C6 C7 108.17(16) . .
C8 C6 C7 108.70(17) . .
C6 C7 H7A 109.5 . .
C6 C7 H7B 109.5 . .
H7A C7 H7B 109.5 . .
C6 C7 H7C 109.5 . .
H7A C7 H7C 109.5 . .
H7B C7 H7C 109.5 . .
N2 C2 C3 110.09(17) . .
N2 C2 C1 119.28(16) . .
C3 C2 C1 130.62(17) . .
C6 C8 H8A 109.5 . .
C6 C8 H8B 109.5 . .
H8A C8 H8B 109.5 . .
C6 C8 H8C 109.5 . .
H8A C8 H8C 109.5 . .
H8B C8 H8C 109.5 . .
C6 C9 H9A 109.5 . .
C6 C9 H9B 109.5 . .
H9A C9 H9B 109.5 . .
C6 C9 H9C 109.5 . .
H9A C9 H9C 109.5 . .
H9B C9 H9C 109.5 . .

loop_
_geom_bond_atom_site_label_1
_geom_bond_atom_site_label_2
_geom_bond_distance
_geom_bond_site_symmetry_2
Na1 O1 2.357(5) .
Na1 O1 2.357(5) 10_655
Na1 O1 2.357(5) 7_564
Na1 C3 2.669(2) .
Na1 C3 2.669(2) 10_655
Na1 C3 2.669(2) 7_564
Na1 C4 2.916(2) 10_655
Na1 C4 2.916(2) 7_564
Na1 C4 2.916(2) .
O1 O1 0.822(7) 7_564
O1 O1 0.822(7) 10_655
O1 C10 1.292(14) .
O1 C10 1.467(14) 10_655
O1 C10 1.915(8) 7_564
C10 O1 1.467(14) 7_564
C10 C11 1.505(13) .
C10 C11 1.885(16) 7_564
C10 O1 1.915(8) 10_655
C11 C11 1.467(15) 10_655
C11 C11 1.467(15) 7_564
C11 C10 1.885(16) 10_655
C1 N1 1.4720(19) .
C1 C2 1.497(3) .
C1 H1A 0.9900 .
C1 H1B 0.9900 .
Fe1 N2 2.0306(14) .
Fe1 N2 2.0306(14) 6_566
Fe1 N2 2.0306(14) 12_664
Fe1 N1 2.144(2) .
N2 C2 1.380(2) .
N2 C5 1.381(2) .
N1 C1 1.4720(19) 6_566
N1 C1 1.4720(19) 12_664
C4 C5 1.381(2) .
C4 C3 1.413(3) .
C4 H4 0.9500 .
C3 C2 1.380(3) .
C3 H3 0.9500 .
C5 C6 1.514(2) .
C6 C9 1.527(3) .
C6 C8 1.533(3) .
C6 C7 1.537(3) .
C7 H7A 0.9800 .
C7 H7B 0.9800 .
C7 H7C 0.9800 .
C8 H8A 0.9800 .
C8 H8B 0.9800 .
C8 H8C 0.9800 .
C9 H9A 0.9800 .
C9 H9B 0.9800 .
C9 H9C 0.9800 .

loop_
_geom_torsion_atom_site_label_1
_geom_torsion_atom_site_label_2
_geom_torsion_atom_site_label_3
_geom_torsion_atom_site_label_4
_geom_torsion
_geom_torsion_site_symmetry_1
_geom_torsion_site_symmetry_4
O1 Na1 O1 O1 -61.033(18) 10_655 7_564
C3 Na1 O1 O1 159.1(18) . 7_564
C3 Na1 O1 O1 -84(2) 10_655 7_564
C3 Na1 O1 O1 43.6(19) 7_564 7_564
C4 Na1 O1 O1 -64(2) 10_655 7_564
C4 Na1 O1 O1 71.3(18) 7_564 7_564
C4 Na1 O1 O1 177.9(17) . 7_564
O1 Na1 O1 O1 61.033(17) 7_564 10_655
C3 Na1 O1 O1 -139.9(18) . 10_655
C3 Na1 O1 O1 -23(2) 10_655 10_655
C3 Na1 O1 O1 104.6(19) 7_564 10_655
C4 Na1 O1 O1 -3(2) 10_655 10_655
C4 Na1 O1 O1 132.3(18) 7_564 10_655
C4 Na1 O1 O1 -121.1(17) . 10_655
O1 Na1 O1 C10 -134(2) 10_655 .
O1 Na1 O1 C10 -73(2) 7_564 .
C3 Na1 O1 C10 85.9(7) . .
C3 Na1 O1 C10 -157.3(6) 10_655 .
C3 Na1 O1 C10 -29.7(7) 7_564 .
C4 Na1 O1 C10 -137.1(5) 10_655 .
C4 Na1 O1 C10 -1.9(8) 7_564 .
C4 Na1 O1 C10 104.6(8) . .
O1 Na1 O1 C10 46.8(17) 10_655 10_655
O1 Na1 O1 C10 107.8(17) 7_564 10_655
C3 Na1 O1 C10 -93.0(4) . 10_655
C3 Na1 O1 C10 23.7(6) 10_655 10_655
C3 Na1 O1 C10 151.4(5) 7_564 10_655
C4 Na1 O1 C10 44.0(8) 10_655 10_655
C4 Na1 O1 C10 179.1(4) 7_564 10_655
C4 Na1 O1 C10 -74.3(4) . 10_655
O1 Na1 O1 C10 -39.6(14) 10_655 7_564
O1 Na1 O1 C10 21.4(14) 7_564 7_564
C3 Na1 O1 C10 -179.5(6) . 7_564
C3 Na1 O1 C10 -62.7(7) 10_655 7_564
C3 Na1 O1 C10 65.0(6) 7_564 7_564
C4 Na1 O1 C10 -42.4(10) 10_655 7_564
C4 Na1 O1 C10 92.7(5) 7_564 7_564
C4 Na1 O1 C10 -160.7(4) . 7_564
O1 O1 C10 O1 -44.4(12) 10_655 7_564
C10 O1 C10 O1 -109.7(10) 10_655 7_564
C10 O1 C10 O1 -32.0(10) 7_564 7_564
Na1 O1 C10 O1 71.2(16) . 7_564
O1 O1 C10 C11 105.7(14) 7_564 .
O1 O1 C10 C11 61(3) 10_655 .
C10 O1 C10 C11 -4.1(6) 10_655 .
C10 O1 C10 C11 73.7(5) 7_564 .
Na1 O1 C10 C11 176.9(5) . .
O1 O1 C10 C11 55.6(13) 7_564 7_564
O1 O1 C10 C11 11(2) 10_655 7_564
C10 O1 C10 C11 -54.2(5) 10_655 7_564
C10 O1 C10 C11 23.6(5) 7_564 7_564
Na1 O1 C10 C11 126.8(6) . 7_564
O1 O1 C10 O1 44.4(12) 7_564 10_655
C10 O1 C10 O1 -65(2) 10_655 10_655
C10 O1 C10 O1 12(2) 7_564 10_655
Na1 O1 C10 O1 116(3) . 10_655
O1 C10 C11 C11 -39.4(15) . 10_655
O1 C10 C11 C11 -5.6(15) 7_564 10_655
C11 C10 C11 C11 52.0(4) 7_564 10_655
O1 C10 C11 C11 -22.3(14) 10_655 10_655
O1 C10 C11 C11 -91.4(11) . 7_564
O1 C10 C11 C11 -57.6(11) 7_564 7_564
O1 C10 C11 C11 -74.3(10) 10_655 7_564
O1 C10 C11 C10 3.1(5) . 10_655
O1 C10 C11 C10 36.9(5) 7_564 10_655
C11 C10 C11 C10 94.5(9) 7_564 10_655
O1 C10 C11 C10 20.2(5) 10_655 10_655
N2 Fe1 N2 C2 -89.25(12) 6_566 .
N2 Fe1 N2 C2 65.44(13) 12_664 .
N1 Fe1 N2 C2 -11.90(11) . .
N2 Fe1 N2 C5 77.7(2) 6_566 .
N2 Fe1 N2 C5 -127.60(18) 12_664 .
N1 Fe1 N2 C5 155.05(19) . .
C2 C1 N1 C1 76.2(3) . 6_566
C2 C1 N1 C1 -152.40(17) . 12_664
C2 C1 N1 Fe1 -38.12(14) . .
N2 Fe1 N1 C1 28.36(9) . .
N2 Fe1 N1 C1 148.36(9) 6_566 .
N2 Fe1 N1 C1 -91.64(9) 12_664 .
N2 Fe1 N1 C1 -91.65(9) . 6_566
N2 Fe1 N1 C1 28.36(9) 6_566 6_566
N2 Fe1 N1 C1 148.36(9) 12_664 6_566
N2 Fe1 N1 C1 148.35(9) . 12_664
N2 Fe1 N1 C1 -91.64(9) 6_566 12_664
N2 Fe1 N1 C1 28.36(9) 12_664 12_664
O1 Na1 C4 C5 59.2(4) . .
O1 Na1 C4 C5 37.2(2) 10_655 .
O1 Na1 C4 C5 60.3(5) 7_564 .
C3 Na1 C4 C5 100.62(17) . .
C3 Na1 C4 C5 -56.75(14) 10_655 .
C3 Na1 C4 C5 -166.76(12) 7_564 .
C4 Na1 C4 C5 -85.80(16) 10_655 .
C4 Na1 C4 C5 -170.11(14) 7_564 .
O1 Na1 C4 C3 -41.4(4) . .
O1 Na1 C4 C3 -63.4(2) 10_655 .
O1 Na1 C4 C3 -40.3(5) 7_564 .
C3 Na1 C4 C3 -157.37(12) 10_655 .
C3 Na1 C4 C3 92.62(8) 7_564 .
C4 Na1 C4 C3 173.58(12) 10_655 .
C4 Na1 C4 C3 89.27(14) 7_564 .
C5 C4 C3 C2 -1.0(2) . .
Na1 C4 C3 C2 104.02(16) . .
C5 C4 C3 Na1 -104.99(14) . .
O1 Na1 C3 C2 38.9(4) . .
O1 Na1 C3 C2 25.1(2) 10_655 .
O1 Na1 C3 C2 46.7(3) 7_564 .
C3 Na1 C3 C2 -81.53(18) 10_655 .
C3 Na1 C3 C2 155.28(12) 7_564 .
C4 Na1 C3 C2 -112.59(13) 10_655 .
C4 Na1 C3 C2 166.74(13) 7_564 .
C4 Na1 C3 C2 -105.69(17) . .
O1 Na1 C3 C4 144.6(4) . .
O1 Na1 C3 C4 130.80(17) 10_655 .
O1 Na1 C3 C4 152.4(3) 7_564 .
C3 Na1 C3 C4 24.16(14) 10_655 .
C3 Na1 C3 C4 -99.03(10) 7_564 .
C4 Na1 C3 C4 -6.90(13) 10_655 .
C4 Na1 C3 C4 -87.57(14) 7_564 .
C3 C4 C5 N2 0.9(2) . .
Na1 C4 C5 N2 -69.13(16) . .
C3 C4 C5 C6 -172.77(17) . .
Na1 C4 C5 C6 117.19(17) . .
C2 N2 C5 C4 -0.5(2) . .
Fe1 N2 C5 C4 -167.74(14) . .
C2 N2 C5 C6 173.76(15) . .
Fe1 N2 C5 C6 6.5(3) . .
C4 C5 C6 C9 101.0(2) . .
N2 C5 C6 C9 -72.0(2) . .
C4 C5 C6 C8 -138.0(2) . .
N2 C5 C6 C8 49.0(2) . .
C4 C5 C6 C7 -17.5(3) . .
N2 C5 C6 C7 169.51(16) . .
C5 N2 C2 C3 -0.2(2) . .
Fe1 N2 C2 C3 171.43(13) . .
C5 N2 C2 C1 -179.37(15) . .
Fe1 N2 C2 C1 -7.78(19) . .
C4 C3 C2 N2 0.7(2) . .
Na1 C3 C2 N2 90.07(15) . .
C4 C3 C2 C1 179.79(18) . .
Na1 C3 C2 C1 -90.8(2) . .
N1 C1 C2 N2 32.9(2) . .
N1 C1 C2 C3 -146.1(2) . .
